data_8103155
loop_
_publ_author_name
'Shu-Hua He'
'Shi-Xu Yi'
'Jian Men'

_publ_section_title
;
 Crystal structure of 1,4-dibutoxy-2,5-diethynylbenzene, C18H22O2
;
_journal_issue 3
_journal_name_full 'Zeitschrift f\"ur Kristallographie - New Crystal Structures'
_journal_page_first 371
_journal_volume 226
_journal_year 2011
_chemical_formula_moiety '2(C9 H11 O)'
_chemical_formula_sum 'C18 H22 O2'
_chemical_formula_weight 270.36
_space_group_IT_number 14
_symmetry_cell_setting monoclinic
_symmetry_space_group_name_Hall '-P 2ybc'
_symmetry_space_group_name_H-M 'P 1 21/c 1'
_atom_sites_solution_hydrogens geom
_atom_sites_solution_primary direct
_atom_sites_solution_secondary difmap
_audit_creation_method SHELXL-97
_cell_angle_alpha 90.00
_cell_angle_beta 109.011(6)
_cell_angle_gamma 90.00
_cell_formula_units_Z 2
_cell_length_a 7.4576(5)
_cell_length_b 17.5319(7)
_cell_length_c 6.4822(4)
_cell_measurement_reflns_used 1903
_cell_measurement_temperature 294(2)
_cell_measurement_theta_max 29.1704
_cell_measurement_theta_min 3.1078
_cell_volume 801.29(8)
_computing_cell_refinement
;
CrysAlisPro, Oxford Diffraction Ltd.,
Version 1.171.33.66 (release 28-04-2010 CrysAlis171 .NET)
(compiled Apr 28 2010,14:27:37)
;
_computing_data_collection
;
CrysAlisPro, Oxford Diffraction Ltd.,
Version 1.171.33.66 (release 28-04-2010 CrysAlis171 .NET)
(compiled Apr 28 2010,14:27:37)
;
_computing_data_reduction
;
CrysAlisPro, Oxford Diffraction Ltd.,
Version 1.171.33.66 (release 28-04-2010 CrysAlis171 .NET)
(compiled Apr 28 2010,14:27:37)
;
_computing_molecular_graphics
;
OLEX2: a complete structure solution, refinement and analysis program. Dolomanov et al., J. Appl. Cryst. (2009). 42, 339-341
;
_computing_publication_material
;
OLEX2: a complete structure solution, refinement and analysis program. Dolomanov et al., J. Appl. Cryst. (2009). 42, 339-341
;
_computing_structure_refinement 'SHELXL-97 (Sheldrick, 1997)'
_computing_structure_solution 'SHELXS-97 (Sheldrick, 1990)'
_diffrn_ambient_temperature 294(2)
_diffrn_detector_area_resol_mean 16.0874
_diffrn_measured_fraction_theta_full 0.998
_diffrn_measured_fraction_theta_max 0.998
_diffrn_measurement_details
;
1 omega   63.00   92.00   1.0000    1.5000
omega____ theta____ kappa____ phi______ frames
-       20.1736   38.0000   60.0000 29

2 omega  -10.00   79.00   1.0000    1.5000
omega____ theta____ kappa____ phi______ frames
-       20.1736   77.0000  -90.0000 89

3 omega    5.00   30.00   1.0000    1.5000
omega____ theta____ kappa____ phi______ frames
-       20.1736   77.0000  -60.0000 25

4 omega   59.00   87.00   1.0000    1.5000
omega____ theta____ kappa____ phi______ frames
-       20.1736   77.0000  -60.0000 28

5 omega   -4.00   60.00   1.0000    1.5000
omega____ theta____ kappa____ phi______ frames
-       20.1736   38.0000   60.0000 64
;
_diffrn_measurement_device_type 'Xcalibur, Eos'
_diffrn_measurement_method '\w scans'
_diffrn_orient_matrix_UB_11 -0.0667876
_diffrn_orient_matrix_UB_12 -0.0016827
_diffrn_orient_matrix_UB_13 -0.1067541
_diffrn_orient_matrix_UB_21 0.075209
_diffrn_orient_matrix_UB_22 -0.0014211
_diffrn_orient_matrix_UB_23 -0.0443914
_diffrn_orient_matrix_UB_31 0.0001235
_diffrn_orient_matrix_UB_32 -0.0403889
_diffrn_orient_matrix_UB_33 0.0060172
_diffrn_radiation_monochromator graphite
_diffrn_radiation_source 'fine-focus sealed tube'
_diffrn_radiation_type 'Mo K\a'
_diffrn_radiation_wavelength 0.7107
_diffrn_reflns_av_R_equivalents 0.0155
_diffrn_reflns_av_sigmaI/netI 0.0268
_diffrn_reflns_limit_h_max 9
_diffrn_reflns_limit_h_min -6
_diffrn_reflns_limit_k_max 21
_diffrn_reflns_limit_k_min -13
_diffrn_reflns_limit_l_max 8
_diffrn_reflns_limit_l_min -7
_diffrn_reflns_number 3542
_diffrn_reflns_theta_full 26.36
_diffrn_reflns_theta_max 26.36
_diffrn_reflns_theta_min 3.11
_exptl_absorpt_coefficient_mu 0.071
_exptl_absorpt_correction_T_max 1.0
_exptl_absorpt_correction_T_min 0.98929
_exptl_absorpt_correction_type multi-scan
_exptl_absorpt_process_details
;
CrysAlisPro, Oxford Diffraction Ltd.,
Version 1.171.33.66 (release 28-04-2010 CrysAlis171 .NET)
(compiled Apr 28 2010,14:27:37)
Empirical absorption correction using spherical harmonics,
implemented in SCALE3 ABSPACK scaling algorithm.
;
_exptl_crystal_colour colourless
_exptl_crystal_density_diffrn 1.121
_exptl_crystal_density_method 'not measured'
_exptl_crystal_description block
_exptl_crystal_F_000 292
_exptl_crystal_size_max 0.42
_exptl_crystal_size_mid 0.40
_exptl_crystal_size_min 0.36
_refine_diff_density_max 0.141
_refine_diff_density_min -0.170
_refine_diff_density_rms 0.036
_refine_ls_extinction_method none
_refine_ls_goodness_of_fit_ref 1.033
_refine_ls_hydrogen_treatment constr
_refine_ls_matrix_type full
_refine_ls_number_parameters 92
_refine_ls_number_reflns 1639
_refine_ls_number_restraints 0
_refine_ls_restrained_S_all 1.033
_refine_ls_R_factor_all 0.0586
_refine_ls_R_factor_gt 0.0407
_refine_ls_shift/su_max 0.000
_refine_ls_shift/su_mean 0.000
_refine_ls_structure_factor_coef Fsqd
_refine_ls_weighting_details
;
calc w=1/[\s^2^(Fo^2^)+(0.0695P)^2^+0.0000P] where P=(Fo^2^+2Fc^2^)/3
;
_refine_ls_weighting_scheme calc
_refine_ls_wR_factor_gt 0.1090
_refine_ls_wR_factor_ref 0.1151
_reflns_number_gt 1155
_reflns_number_total 1639
_reflns_threshold_expression >2sigma(I)
_cod_data_source_file 1267-3420.cff
_cod_data_source_block 20100907_S1_YSX
_cod_depositor_comments
;
The following automatic conversions were performed:

'_symmetry_cell_setting' value 'Monoclinic' changed to 'monoclinic'
according to /home/saulius/struct/CIF-dictionaries/cif_core.dic
dictionary named 'cif_core.dic' version 2.4.1 from 2010-06-29.

Automatic conversion script
Id: cif_fix_values 1715 2011-07-08 13:25:40Z adriana 
;
_cod_original_cell_volume 801.30(7)
_cod_database_code 8103155

loop_
_space_group_symop_id
_space_group_symop_operation_xyz
1 'x, y, z'
2 '-x, y+1/2, -z+1/2'
3 '-x, -y, -z'
4 'x, -y-1/2, z-1/2'

loop_
_atom_site_label
_atom_site_type_symbol
_atom_site_fract_x
_atom_site_fract_y
_atom_site_fract_z
_atom_site_U_iso_or_equiv
_atom_site_adp_type
_atom_site_occupancy
_atom_site_symmetry_multiplicity
_atom_site_calc_flag
_atom_site_refinement_flags
O1 O 0.23656(14) 0.59242(5) 0.59334(15) 0.0500(3) Uani 1 1 d .
C1 C 0.58343(18) 0.52572(7) 0.35215(19) 0.0398(3) Uani 1 1 d .
H1 H 0.6391 0.5433 0.2519 0.048 Uiso 1 1 calc R
C2 C 0.45092(18) 0.57132(6) 0.40318(19) 0.0372(3) Uani 1 1 d .
C3 C 0.36603(18) 0.54486(7) 0.55308(19) 0.0379(3) Uani 1 1 d .
C4 C 0.40298(18) 0.64533(7) 0.3052(2) 0.0412(3) Uani 1 1 d .
C5 C 0.3663(2) 0.70588(8) 0.2238(2) 0.0512(4) Uani 1 1 d .
H5 H 0.3373 0.7537 0.1594 0.061 Uiso 1 1 calc R
C6 C 0.14474(19) 0.56772(7) 0.7442(2) 0.0432(3) Uani 1 1 d .
H6B H 0.2377 0.5602 0.8874 0.052 Uiso 1 1 calc R
H6A H 0.0797 0.5198 0.6961 0.052 Uiso 1 1 calc R
C7 C 0.0050(2) 0.62800(7) 0.7546(2) 0.0449(4) Uani 1 1 d .
H7A H -0.0856 0.6355 0.6099 0.054 Uiso 1 1 calc R
H7B H 0.0717 0.6758 0.8007 0.054 Uiso 1 1 calc R
C8 C -0.1005(2) 0.60737(8) 0.9101(2) 0.0521(4) Uani 1 1 d .
H8B H -0.0096 0.5970 1.0529 0.062 Uiso 1 1 calc R
H8A H -0.1732 0.5612 0.8593 0.062 Uiso 1 1 calc R
C9 C -0.2329(3) 0.67022(9) 0.9298(4) 0.0832(6) Uani 1 1 d .
H9A H -0.3175 0.6831 0.7874 0.125 Uiso 1 1 calc R
H9C H -0.1601 0.7143 0.9949 0.125 Uiso 1 1 calc R
H9B H -0.3050 0.6531 1.0195 0.125 Uiso 1 1 calc R

loop_
_atom_site_aniso_label
_atom_site_aniso_U_11
_atom_site_aniso_U_22
_atom_site_aniso_U_33
_atom_site_aniso_U_23
_atom_site_aniso_U_13
_atom_site_aniso_U_12
O1 0.0597(6) 0.0438(5) 0.0600(6) 0.0087(4) 0.0381(5) 0.0090(5)
C1 0.0468(8) 0.0388(7) 0.0403(7) 0.0011(5) 0.0230(6) -0.0047(6)
C2 0.0426(7) 0.0341(6) 0.0366(6) -0.0025(5) 0.0152(5) -0.0048(5)
C3 0.0414(8) 0.0356(6) 0.0402(7) -0.0030(5) 0.0182(6) -0.0012(6)
C4 0.0457(8) 0.0412(7) 0.0415(7) -0.0007(5) 0.0206(6) -0.0040(6)
C5 0.0617(10) 0.0406(7) 0.0561(8) 0.0056(6) 0.0259(7) -0.0001(7)
C6 0.0481(8) 0.0445(7) 0.0437(7) 0.0012(5) 0.0242(6) -0.0002(6)
C7 0.0450(8) 0.0442(7) 0.0495(8) -0.0005(6) 0.0206(6) -0.0004(6)
C8 0.0496(9) 0.0511(8) 0.0643(9) -0.0008(7) 0.0306(7) -0.0008(7)
C9 0.0861(14) 0.0696(11) 0.1199(15) -0.0030(10) 0.0691(12) 0.0109(10)

loop_
_atom_type_symbol
_atom_type_description
_atom_type_scat_dispersion_real
_atom_type_scat_dispersion_imag
_atom_type_scat_source
C C 0.0033 0.0016 'International Tables Vol C Tables 4.2.6.8 and 6.1.1.4'
H H 0.0000 0.0000 'International Tables Vol C Tables 4.2.6.8 and 6.1.1.4'
O O 0.0106 0.0060 'International Tables Vol C Tables 4.2.6.8 and 6.1.1.4'

loop_
_geom_angle_atom_site_label_1
_geom_angle_atom_site_label_2
_geom_angle_atom_site_label_3
_geom_angle
_geom_angle_site_symmetry_1
_geom_angle_site_symmetry_3
O1 C3 C1 124.85(11) . 3_666
O1 C3 C2 116.01(10) . .
O1 C6 H6B 110.1 . .
O1 C6 H6A 110.1 . .
O1 C6 C7 108.15(10) . .
C1 C2 C3 119.40(10) . .
C1 C2 C4 120.47(10) . .
C1 C3 C2 119.13(11) 3_666 .
C2 C1 H1 119.3 . .
C3 O1 C6 118.16(9) . .
C3 C1 H1 119.3 3_666 .
C3 C1 C2 121.46(11) 3_666 .
C3 C2 C4 120.12(11) . .
C4 C5 H5 180.0 . .
C5 C4 C2 178.88(14) . .
C6 C7 H7A 109.1 . .
C6 C7 H7B 109.1 . .
C6 C7 C8 112.43(11) . .
H6B C6 H6A 108.4 . .
C7 C6 H6B 110.1 . .
C7 C6 H6A 110.1 . .
C7 C8 H8B 109.2 . .
C7 C8 H8A 109.2 . .
C7 C8 C9 112.21(12) . .
H7A C7 H7B 107.8 . .
C8 C7 H7A 109.1 . .
C8 C7 H7B 109.1 . .
C8 C9 H9A 109.5 . .
C8 C9 H9C 109.5 . .
C8 C9 H9B 109.5 . .
H8B C8 H8A 107.9 . .
C9 C8 H8B 109.2 . .
C9 C8 H8A 109.2 . .
H9A C9 H9C 109.5 . .
H9A C9 H9B 109.5 . .
H9C C9 H9B 109.5 . .

loop_
_geom_bond_atom_site_label_1
_geom_bond_atom_site_label_2
_geom_bond_distance
_geom_bond_site_symmetry_2
O1 C3 1.3637(14) .
O1 C6 1.4313(14) .
C1 H1 0.9300 .
C1 C2 1.3921(17) .
C1 C3 1.3784(17) 3_666
C2 C3 1.4004(16) .
C2 C4 1.4375(18) .
C3 C1 1.3784(17) 3_666
C4 C5 1.1774(18) .
C5 H5 0.9300 .
C6 H6B 0.9700 .
C6 H6A 0.9700 .
C6 C7 1.5011(17) .
C7 H7A 0.9700 .
C7 H7B 0.9700 .
C7 C8 1.5104(17) .
C8 H8B 0.9700 .
C8 H8A 0.9700 .
C8 C9 1.512(2) .
C9 H9A 0.9600 .
C9 H9C 0.9600 .
C9 H9B 0.9600 .

loop_
_geom_torsion_atom_site_label_1
_geom_torsion_atom_site_label_2
_geom_torsion_atom_site_label_3
_geom_torsion_atom_site_label_4
_geom_torsion
_geom_torsion_site_symmetry_1
_geom_torsion_site_symmetry_4
O1 C6 C7 C8 179.93(11) . .
C1 C2 C3 O1 -179.47(10) . .
C1 C2 C3 C1 0.4(2) . 3_666
C1 C2 C4 C5 -12(8) . .
C3 O1 C6 C7 -177.98(10) . .
C3 C1 C2 C3 -0.4(2) 3_666 .
C3 C1 C2 C4 178.87(12) 3_666 .
C3 C2 C4 C5 167(8) . .
C4 C2 C3 O1 1.28(18) . .
C4 C2 C3 C1 -178.88(12) . 3_666
C6 O1 C3 C1 -0.28(18) . 3_666
C6 O1 C3 C2 179.54(11) . .
C6 C7 C8 C9 176.73(13) . .
